data_7155679
loop_
_publ_author_name
'Mahato, Karuna'
'Ray Bagdi, Prasanta'
'Khan, Abu Taleb'

_publ_section_title
;
 K2CO3 catalyzed regioselective synthesis of
 thieno[2,3-b]thiochromen-4-one oximes: Access to the corresponding Amine
 and Nitroso derivatives
;
_journal_name_full 'Org. Biomol. Chem.'
_journal_paper_doi 10.1039/C7OB01033H
_journal_year 2017
_chemical_formula_sum 'C18 H13 N O2 S2'
_chemical_formula_weight 339.41
_chemical_name_systematic 3a
_chemical_properties_physical Moisture-sensitive
_space_group_IT_number 14
_symmetry_cell_setting monoclinic
_symmetry_space_group_name_Hall '-P 2ybc'
_symmetry_space_group_name_H-M 'P 1 21/c 1'
_atom_sites_solution_hydrogens geom
_atom_sites_solution_primary direct
_atom_sites_solution_secondary difmap
_audit_creation_method SHELXL-97
_audit_update_record
;
2016-02-18 deposited with the CCDC.
2017-06-13 downloaded from the CCDC.
;
_cell_angle_alpha 90.00
_cell_angle_beta 102.686(2)
_cell_angle_gamma 90.00
_cell_formula_units_Z 4
_cell_length_a 8.1398(3)
_cell_length_b 12.3213(4)
_cell_length_c 16.5028(5)
_cell_measurement_reflns_used 4102
_cell_measurement_temperature 296(2)
_cell_measurement_theta_max 0.945
_cell_measurement_theta_min 0.916
_cell_volume 1614.71(9)
_computing_cell_refinement 'Bruker SMART'
_computing_data_collection 'Bruker SMART'
_computing_data_reduction 'Bruker SAINT'
_computing_molecular_graphics 'Bruker SHELXTL'
_computing_publication_material 'Bruker SHELXTL'
_computing_structure_refinement 'SHELXL-97 (Sheldrick, 1997)'
_computing_structure_solution 'SHELXS-97 (Sheldrick, 1990)'
_diffrn_ambient_temperature 296(2)
_diffrn_measured_fraction_theta_full 0.987
_diffrn_measured_fraction_theta_max 0.987
_diffrn_measurement_device_type 'CCD area detector'
_diffrn_measurement_method 'phi and omega scans'
_diffrn_radiation_monochromator graphite
_diffrn_radiation_source 'fine-focus sealed tube'
_diffrn_radiation_type MoK\a
_diffrn_radiation_wavelength 0.71073
_diffrn_reflns_av_R_equivalents 0.0300
_diffrn_reflns_av_sigmaI/netI 0.0289
_diffrn_reflns_limit_h_max 10
_diffrn_reflns_limit_h_min -10
_diffrn_reflns_limit_k_max 16
_diffrn_reflns_limit_k_min -16
_diffrn_reflns_limit_l_max 22
_diffrn_reflns_limit_l_min -22
_diffrn_reflns_number 17602
_diffrn_reflns_theta_full 28.56
_diffrn_reflns_theta_max 28.56
_diffrn_reflns_theta_min 3.38
_exptl_absorpt_coefficient_mu 0.338
_exptl_absorpt_correction_T_max 0.945
_exptl_absorpt_correction_T_min 0.916
_exptl_absorpt_correction_type multi-scan
_exptl_absorpt_process_details 'SADABS (Sheldrick, 1997)'
_exptl_crystal_colour Yellow
_exptl_crystal_density_diffrn 1.387
_exptl_crystal_density_method 'not measured'
_exptl_crystal_description blocks
_exptl_crystal_F_000 704
_exptl_crystal_recrystallization_method 'Re-crystallisation from solvent: EtOH'
_exptl_crystal_size_max 0.26
_exptl_crystal_size_mid 0.22
_exptl_crystal_size_min 0.12
_refine_diff_density_max 0.322
_refine_diff_density_min -0.286
_refine_diff_density_rms 0.044
_refine_ls_extinction_coef 0.0024(6)
_refine_ls_extinction_expression Fc^*^=kFc[1+0.001xFc^2^\l^3^/sin(2\q)]^-1/4^
_refine_ls_extinction_method SHELXL
_refine_ls_goodness_of_fit_ref 1.003
_refine_ls_hydrogen_treatment constr
_refine_ls_matrix_type full
_refine_ls_number_parameters 211
_refine_ls_number_reflns 4102
_refine_ls_number_restraints 0
_refine_ls_restrained_S_all 1.003
_refine_ls_R_factor_all 0.0721
_refine_ls_R_factor_gt 0.0462
_refine_ls_shift/su_max 0.000
_refine_ls_shift/su_mean 0.000
_refine_ls_structure_factor_coef Fsqd
_refine_ls_weighting_details 'calc w=1/[\s^2^(Fo^2^)+(0.0374P)^2^+0.9635P] where P=(Fo^2^+2Fc^2^)/3'
_refine_ls_weighting_scheme calc
_refine_ls_wR_factor_gt 0.1000
_refine_ls_wR_factor_ref 0.1115
_reflns_number_gt 2391
_reflns_number_total 4102
_reflns_threshold_expression >2sigma(I)
_cod_data_source_file c7ob01033h2.cif
_cod_data_source_block km-nsp-1
_cod_original_sg_symbol_H-M P21/c
_cod_database_code 7155679

loop_
_symmetry_equiv_pos_as_xyz
'x, y, z'
'-x, y+1/2, -z+1/2'
'-x, -y, -z'
'x, -y-1/2, z-1/2'

loop_
_atom_site_label
_atom_site_type_symbol
_atom_site_fract_x
_atom_site_fract_y
_atom_site_fract_z
_atom_site_U_iso_or_equiv
_atom_site_adp_type
_atom_site_occupancy
_atom_site_symmetry_multiplicity
_atom_site_calc_flag
_atom_site_refinement_flags
N1 N -0.0086(2) 0.71004(15) 0.27849(12) 0.0525(5) Uani 1 1 d .
O1 O -0.0683(2) 0.81638(14) 0.26704(12) 0.0675(5) Uani 1 1 d .
H1 H -0.1120 0.8334 0.3055 0.101 Uiso 1 1 calc R
O2 O 0.2254(2) 0.39286(13) 0.11929(10) 0.0606(5) Uani 1 1 d .
S1 S 0.07684(9) 0.78058(5) 0.13821(4) 0.0590(2) Uani 1 1 d .
S2 S 0.18920(9) 0.71008(5) -0.01240(4) 0.0600(2) Uani 1 1 d .
C1 C 0.7881(4) 0.5518(3) 0.4560(2) 0.1039(12) Uani 1 1 d .
H1A H 0.7873 0.4895 0.4908 0.156 Uiso 1 1 calc R
H1B H 0.8043 0.6161 0.4896 0.156 Uiso 1 1 calc R
H1C H 0.8782 0.5451 0.4272 0.156 Uiso 1 1 calc R
C2 C 0.6217(3) 0.5592(2) 0.39334(17) 0.0663(7) Uani 1 1 d .
C3 C 0.5839(3) 0.6478(2) 0.34218(16) 0.0586(7) Uani 1 1 d .
H3 H 0.6609 0.7045 0.3471 0.070 Uiso 1 1 calc R
C4 C 0.4339(3) 0.65473(19) 0.28345(15) 0.0504(6) Uani 1 1 d .
H4 H 0.4125 0.7152 0.2490 0.060 Uiso 1 1 calc R
C5 C 0.3155(3) 0.57255(18) 0.27547(13) 0.0432(5) Uani 1 1 d .
C6 C 0.3527(4) 0.4837(2) 0.32741(17) 0.0743(8) Uani 1 1 d .
H6 H 0.2752 0.4274 0.3235 0.089 Uiso 1 1 calc R
C7 C 0.5043(4) 0.4774(3) 0.38531(19) 0.0900(10) Uani 1 1 d .
H7 H 0.5270 0.4167 0.4194 0.108 Uiso 1 1 calc R
C8 C 0.1495(3) 0.58051(17) 0.21063(12) 0.0415(5) Uani 1 1 d .
H8 H 0.0750 0.5205 0.2179 0.050 Uiso 1 1 calc R
C9 C 0.0645(3) 0.68740(18) 0.21837(14) 0.0462(5) Uani 1 1 d .
C10 C 0.1556(3) 0.67695(18) 0.08397(13) 0.0465(5) Uani 1 1 d .
C11 C 0.1776(3) 0.57986(17) 0.12238(12) 0.0397(5) Uani 1 1 d .
C12 C 0.2207(3) 0.48183(18) 0.08379(13) 0.0427(5) Uani 1 1 d .
C13 C 0.2578(3) 0.48854(18) -0.00008(13) 0.0421(5) Uani 1 1 d .
C14 C 0.3036(3) 0.3927(2) -0.03559(15) 0.0532(6) Uani 1 1 d .
H14 H 0.3090 0.3277 -0.0065 0.064 Uiso 1 1 calc R
C15 C 0.3407(3) 0.3943(2) -0.11323(16) 0.0632(7) Uani 1 1 d .
H15 H 0.3701 0.3303 -0.1363 0.076 Uiso 1 1 calc R
C16 C 0.3343(3) 0.4905(3) -0.15694(16) 0.0665(7) Uani 1 1 d .
H16 H 0.3602 0.4908 -0.2091 0.080 Uiso 1 1 calc R
C17 C 0.2903(3) 0.5848(2) -0.12400(14) 0.0593(7) Uani 1 1 d .
H17 H 0.2868 0.6493 -0.1536 0.071 Uiso 1 1 calc R
C18 C 0.2502(3) 0.58482(19) -0.04563(13) 0.0460(5) Uani 1 1 d .

loop_
_atom_site_aniso_label
_atom_site_aniso_U_11
_atom_site_aniso_U_22
_atom_site_aniso_U_33
_atom_site_aniso_U_23
_atom_site_aniso_U_13
_atom_site_aniso_U_12
N1 0.0476(11) 0.0507(12) 0.0586(12) -0.0036(9) 0.0102(10) 0.0054(9)
O1 0.0763(13) 0.0587(11) 0.0726(12) -0.0046(9) 0.0275(10) 0.0180(9)
O2 0.0839(13) 0.0426(10) 0.0656(11) 0.0064(8) 0.0386(10) 0.0023(8)
S1 0.0740(5) 0.0464(4) 0.0583(4) 0.0016(3) 0.0185(3) 0.0166(3)
S2 0.0822(5) 0.0510(4) 0.0487(3) 0.0098(3) 0.0189(3) 0.0080(3)
C1 0.075(2) 0.113(3) 0.100(3) -0.016(2) -0.0337(19) 0.0053(19)
C2 0.0556(16) 0.0708(18) 0.0628(16) -0.0125(14) -0.0080(13) 0.0020(13)
C3 0.0447(14) 0.0610(16) 0.0686(16) -0.0221(13) 0.0095(12) -0.0093(11)
C4 0.0487(14) 0.0478(13) 0.0561(14) -0.0052(11) 0.0147(11) -0.0019(10)
C5 0.0413(12) 0.0496(13) 0.0399(11) -0.0063(10) 0.0113(10) -0.0008(9)
C6 0.0723(19) 0.0672(18) 0.0713(18) 0.0185(14) -0.0105(14) -0.0207(14)
C7 0.084(2) 0.082(2) 0.082(2) 0.0254(17) -0.0286(17) -0.0115(17)
C8 0.0396(12) 0.0455(12) 0.0403(11) -0.0032(9) 0.0107(9) 0.0002(9)
C9 0.0386(12) 0.0539(14) 0.0459(12) -0.0038(10) 0.0087(10) 0.0028(10)
C10 0.0477(13) 0.0488(13) 0.0429(12) -0.0029(10) 0.0099(10) 0.0037(10)
C11 0.0385(11) 0.0424(12) 0.0388(11) -0.0014(9) 0.0095(9) -0.0012(9)
C12 0.0386(12) 0.0449(13) 0.0455(12) -0.0017(10) 0.0115(9) -0.0035(9)
C13 0.0355(11) 0.0502(13) 0.0415(11) -0.0057(10) 0.0099(9) -0.0044(9)
C14 0.0530(14) 0.0545(15) 0.0536(14) -0.0112(11) 0.0149(11) -0.0011(11)
C15 0.0584(16) 0.0751(19) 0.0581(16) -0.0236(14) 0.0173(13) 0.0031(13)
C16 0.0616(17) 0.098(2) 0.0426(13) -0.0061(15) 0.0172(12) 0.0056(15)
C17 0.0599(16) 0.0784(18) 0.0411(13) 0.0072(12) 0.0142(12) 0.0034(13)
C18 0.0420(12) 0.0568(14) 0.0387(11) -0.0005(10) 0.0080(10) -0.0012(10)

loop_
_atom_type_symbol
_atom_type_description
_atom_type_scat_dispersion_real
_atom_type_scat_dispersion_imag
_atom_type_scat_source
C C 0.0033 0.0016 'International Tables Vol C Tables 4.2.6.8 and 6.1.1.4'
H H 0.0000 0.0000 'International Tables Vol C Tables 4.2.6.8 and 6.1.1.4'
N N 0.0061 0.0033 'International Tables Vol C Tables 4.2.6.8 and 6.1.1.4'
O O 0.0106 0.0060 'International Tables Vol C Tables 4.2.6.8 and 6.1.1.4'
S S 0.1246 0.1234 'International Tables Vol C Tables 4.2.6.8 and 6.1.1.4'

loop_
_geom_angle_atom_site_label_1
_geom_angle_atom_site_label_2
_geom_angle_atom_site_label_3
_geom_angle
C9 N1 O1 107.67(19)
C10 S1 C9 89.79(10)
C10 S2 C18 101.21(11)
C3 C2 C7 117.8(2)
C3 C2 C1 120.9(3)
C7 C2 C1 121.3(3)
C2 C3 C4 121.6(2)
C5 C4 C3 120.7(2)
C4 C5 C6 117.8(2)
C4 C5 C8 120.6(2)
C6 C5 C8 121.6(2)
C5 C6 C7 120.8(3)
C2 C7 C6 121.3(3)
C9 C8 C11 104.70(17)
C9 C8 C5 110.36(17)
C11 C8 C5 111.91(17)
N1 C9 C8 123.4(2)
N1 C9 S1 122.94(18)
C8 C9 S1 113.65(15)
C11 C10 S2 127.87(17)
C11 C10 S1 115.50(17)
S2 C10 S1 116.60(13)
C10 C11 C12 123.71(19)
C10 C11 C8 114.40(19)
C12 C11 C8 121.88(18)
O2 C12 C11 121.09(19)
O2 C12 C13 119.9(2)
C11 C12 C13 118.96(19)
C18 C13 C14 118.3(2)
C18 C13 C12 123.7(2)
C14 C13 C12 118.0(2)
C15 C14 C13 120.5(2)
C14 C15 C16 120.4(2)
C17 C16 C15 120.4(2)
C16 C17 C18 120.2(2)
C17 C18 C13 120.3(2)
C17 C18 S2 115.44(18)
C13 C18 S2 124.29(16)

loop_
_geom_bond_atom_site_label_1
_geom_bond_atom_site_label_2
_geom_bond_distance
N1 C9 1.294(3)
N1 O1 1.396(2)
O2 C12 1.240(3)
S1 C10 1.759(2)
S1 C9 1.771(2)
S2 C10 1.721(2)
S2 C18 1.746(2)
C1 C2 1.516(4)
C2 C3 1.373(4)
C2 C7 1.375(4)
C3 C4 1.385(3)
C4 C5 1.384(3)
C5 C6 1.383(3)
C5 C8 1.531(3)
C6 C7 1.387(4)
C8 C9 1.506(3)
C8 C11 1.523(3)
C10 C11 1.347(3)
C11 C12 1.444(3)
C12 C13 1.483(3)
C13 C18 1.398(3)
C13 C14 1.405(3)
C14 C15 1.379(3)
C15 C16 1.382(4)
C16 C17 1.365(4)
C17 C18 1.402(3)
